data_1538532
loop_
_publ_author_name
'Rouxel, J.'
'Danot, M.'
'Bichon, J.'

_publ_section_title
;
 Les composes intercalaires Nax Ti S2. Etude structurale generale des
 phases Nax Ti S2 et Kx Ti S2
;
_journal_name_full 'Bulletin de la Societe Chimique de France (Vol=Year)'
_journal_page_first 3930
_journal_page_last 3935
_journal_volume 1971
_journal_year 1971
_chemical_formula_sum 'Na S2 Ti'
_chemical_name_systematic 'Na Ti S2'
_space_group_IT_number 166
_symmetry_space_group_name_Hall '-R 3 2"'
_symmetry_space_group_name_H-M 'R -3 m :H'
_cell_angle_alpha 90
_cell_angle_beta 90
_cell_angle_gamma 120
_cell_formula_units_Z 3
_cell_length_a 3.469
_cell_length_b 3.469
_cell_length_c 20.58
_cell_volume 214.479
_citation_journal_id_ASTM BSCFAS
_cod_data_source_file Rouxel_BSCFAS_1971_1237.cif
_cod_data_source_block Na1S2Ti1
_cod_original_cell_volume 214.4789
_cod_original_formula_sum 'Na1 S2 Ti1'
_cod_database_code 1538532

loop_
_symmetry_equiv_pos_as_xyz
x,y,z
-y,x-y,z
-x+y,-x,z
y,x,-z
-x,-x+y,-z
x-y,-y,-z
-x,-y,-z
y,-x+y,-z
x-y,x,-z
-y,-x,z
x,x-y,z
-x+y,y,z
x+2/3,y+1/3,z+1/3
-y+2/3,x-y+1/3,z+1/3
-x+y+2/3,-x+1/3,z+1/3
y+2/3,x+1/3,-z+1/3
-x+2/3,-x+y+1/3,-z+1/3
x-y+2/3,-y+1/3,-z+1/3
-x+2/3,-y+1/3,-z+1/3
y+2/3,-x+y+1/3,-z+1/3
x-y+2/3,x+1/3,-z+1/3
-y+2/3,-x+1/3,z+1/3
x+2/3,x-y+1/3,z+1/3
-x+y+2/3,y+1/3,z+1/3
x+1/3,y+2/3,z+2/3
-y+1/3,x-y+2/3,z+2/3
-x+y+1/3,-x+2/3,z+2/3
y+1/3,x+2/3,-z+2/3
-x+1/3,-x+y+2/3,-z+2/3
x-y+1/3,-y+2/3,-z+2/3
-x+1/3,-y+2/3,-z+2/3
y+1/3,-x+y+2/3,-z+2/3
x-y+1/3,x+2/3,-z+2/3
-y+1/3,-x+2/3,z+2/3
x+1/3,x-y+2/3,z+2/3
-x+y+1/3,y+2/3,z+2/3

loop_
_atom_site_label
_atom_site_type_symbol
_atom_site_fract_x
_atom_site_fract_y
_atom_site_fract_z
_atom_site_occupancy
_atom_site_U_iso_or_equiv
Ti1 Ti+3 0 0 0 1 0.0
Na1 Na+1 0 0 0.5 1 0.0
S1 S-2 0 0 0.274 1 0.0
